data_8107283
loop_
_publ_author_name
'Liu, Hui-Jin'

_publ_section_title
;
 The crystal structure of
 dibromido-bis((RS)-2-(4-chlorophenyl)-2-(1,2,4-triazol-1-ylmethyl)hexanenitrile-\k1
 N)zinc(II), C30H34Br2Cl2N8Zn
;
_journal_issue 6
_journal_name_full 'Zeitschrift f\"ur Kristallographie - New Crystal Structures'
_journal_page_first 1027
_journal_page_last 1028
_journal_paper_doi 10.1515/ncrs-2022-0342
_journal_volume 237
_journal_year 2022
_chemical_formula_sum 'C30 H34 Br2 Cl2 N8 Zn'
_chemical_formula_weight 802.74
_space_group_crystal_system monoclinic
_space_group_IT_number 15
_space_group_name_Hall '-C 2yc'
_space_group_name_H-M_alt 'C 1 2/c 1'
_atom_sites_solution_hydrogens geom
_cell_angle_alpha 90
_cell_angle_beta 108.376(4)
_cell_angle_gamma 90
_cell_formula_units_Z 4
_cell_length_a 28.500(6)
_cell_length_b 6.6384(13)
_cell_length_c 20.522(4)
_cell_measurement_reflns_used 2163
_cell_measurement_temperature 296(2)
_cell_measurement_theta_max 22.81
_cell_measurement_theta_min 3.16
_cell_volume 3684.7(13)
_computing_cell_refinement 'SAINT (Bruker, 2009)'
_computing_data_collection 'APEX2 (Bruker, 2009)'
_computing_data_reduction 'SAINT (Bruker, 2009)'
_computing_molecular_graphics 'SHELXTL (Sheldrick, 2008)'
_computing_publication_material 'SHELXTL (Sheldrick, 2008)'
_computing_structure_refinement 'SHELXL-2018/3 (Sheldrick, 2018)'
_computing_structure_solution 'SHELXS-97 (Sheldrick, 2008)'
_diffrn_ambient_temperature 296(2)
_diffrn_measured_fraction_theta_full 0.997
_diffrn_measured_fraction_theta_max 0.987
_diffrn_measurement_device_type 'Bruker APEX-II CCD'
_diffrn_measurement_method '\f and \w scans'
_diffrn_radiation_type MoK\a
_diffrn_radiation_wavelength 0.71073
_diffrn_reflns_av_R_equivalents 0.0437
_diffrn_reflns_av_unetI/netI 0.0584
_diffrn_reflns_Laue_measured_fraction_full 0.997
_diffrn_reflns_Laue_measured_fraction_max 0.987
_diffrn_reflns_limit_h_max 26
_diffrn_reflns_limit_h_min -35
_diffrn_reflns_limit_k_max 8
_diffrn_reflns_limit_k_min -8
_diffrn_reflns_limit_l_max 22
_diffrn_reflns_limit_l_min -24
_diffrn_reflns_number 9640
_diffrn_reflns_point_group_measured_fraction_full 0.997
_diffrn_reflns_point_group_measured_fraction_max 0.987
_diffrn_reflns_theta_full 25.242
_diffrn_reflns_theta_max 26.404
_diffrn_reflns_theta_min 2.091
_exptl_absorpt_coefficient_mu 3.011
_exptl_absorpt_correction_T_max 0.499
_exptl_absorpt_correction_T_min 0.344
_exptl_absorpt_correction_type multi-scan
_exptl_crystal_colour colourless
_exptl_crystal_density_diffrn 1.447
_exptl_crystal_density_method 'not measured'
_exptl_crystal_description rodlike
_exptl_crystal_F_000 1616
_exptl_crystal_size_max 0.378
_exptl_crystal_size_mid 0.306
_exptl_crystal_size_min 0.231
_refine_diff_density_max 0.709
_refine_diff_density_min -0.730
_refine_diff_density_rms 0.084
_refine_ls_extinction_coef .
_refine_ls_extinction_method none
_refine_ls_goodness_of_fit_ref 1.024
_refine_ls_hydrogen_treatment constr
_refine_ls_matrix_type full
_refine_ls_number_parameters 196
_refine_ls_number_reflns 3732
_refine_ls_number_restraints 1
_refine_ls_restrained_S_all 1.026
_refine_ls_R_factor_all 0.0774
_refine_ls_R_factor_gt 0.0485
_refine_ls_shift/su_max 0.000
_refine_ls_shift/su_mean 0.000
_refine_ls_structure_factor_coef Fsqd
_refine_ls_weighting_details 'w=1/[\s^2^(Fo^2^)+(0.0782P)^2^+0.6312P] where P=(Fo^2^+2Fc^2^)/3'
_refine_ls_weighting_scheme calc
_refine_ls_wR_factor_gt 0.1288
_refine_ls_wR_factor_ref 0.1452
_reflns_Friedel_coverage 0.000
_reflns_Friedel_fraction_full .
_reflns_Friedel_fraction_max .
_reflns_number_gt 2542
_reflns_number_total 3732
_reflns_threshold_expression 'I > 2\s(I)'
_cod_data_source_file suppl_j_ncrs-2022-0342_suppl.cif
_cod_data_source_block 98
_cod_original_cell_volume 3684.6(13)
_cod_original_sg_symbol_H-M 'C 2/c'
_cod_database_code 8107283
_shelx_space_group_comment
; 
The symmetry employed for this shelxl refinement is uniquely defined 
by the following loop, which should always be used as a source of 
symmetry information in preference to the above space-group names. 
They are only intended as comments. 
;
_shelx_estimated_absorpt_t_min 0.396
_shelx_estimated_absorpt_t_max 0.543

loop_
_space_group_symop_operation_xyz
'x, y, z'
'-x, y, -z+1/2'
'x+1/2, y+1/2, z'
'-x+1/2, y+1/2, -z+1/2'
'-x, -y, -z'
'x, -y, z-1/2'
'-x+1/2, -y+1/2, -z'
'x+1/2, -y+1/2, z-1/2'

loop_
_atom_site_label
_atom_site_type_symbol
_atom_site_fract_x
_atom_site_fract_y
_atom_site_fract_z
_atom_site_U_iso_or_equiv
_atom_site_adp_type
_atom_site_occupancy
_atom_site_site_symmetry_order
_atom_site_calc_flag
_atom_site_refinement_flags_posn
_atom_site_refinement_flags_adp
_atom_site_refinement_flags_occupancy
_atom_site_disorder_assembly
_atom_site_disorder_group
Zn Zn 0.000000 -0.04343(9) 0.250000 0.0419(2) Uani 1 2 d S T P . .
Br Br 0.07393(2) -0.23329(8) 0.28182(3) 0.0720(2) Uani 1 1 d . . . . .
Cl Cl 0.22688(7) 0.0317(4) 0.32438(8) 0.1308(8) Uani 1 1 d . . . . .
N1 N 0.00635(12) 0.1437(5) 0.17496(16) 0.0423(8) Uani 1 1 d . . . . .
N3 N 0.00092(13) 0.3953(5) 0.09875(17) 0.0456(8) Uani 1 1 d . . . . .
N2 N 0.02707(11) 0.2364(4) 0.08599(15) 0.0344(7) Uani 1 1 d . . . . .
N4 N 0.07748(16) 0.7472(5) 0.0561(2) 0.0624(11) Uani 1 1 d . . . . .
C1 C 0.03060(14) 0.0901(6) 0.13167(19) 0.0414(9) Uani 1 1 d . . . . .
H1 H 0.047380 -0.030796 0.133174 0.050 Uiso 1 1 calc R U . . .
C2 C -0.01073(15) 0.3333(6) 0.1528(2) 0.0493(10) Uani 1 1 d . . . . .
H2 H -0.028871 0.410960 0.174025 0.059 Uiso 1 1 calc R U . . .
C3 C 0.04960(14) 0.2450(5) 0.03138(18) 0.0339(8) Uani 1 1 d . . . . .
H3B H 0.026611 0.308109 -0.008669 0.041 Uiso 1 1 calc R U . . .
H3A H 0.055547 0.108773 0.018781 0.041 Uiso 1 1 calc R U . . .
C4 C 0.09934(13) 0.3640(5) 0.05203(18) 0.0360(8) Uani 1 1 d . . . . .
C5 C 0.12089(15) 0.3411(6) -0.0079(2) 0.0467(10) Uani 1 1 d . . . . .
H5A H 0.127064 0.199297 -0.013290 0.056 Uiso 1 1 calc R U . . .
H5B H 0.096204 0.385435 -0.049892 0.056 Uiso 1 1 calc R U . . .
C6 C 0.16842(17) 0.4571(8) 0.0004(3) 0.0710(14) Uani 1 1 d . . . . .
H6B H 0.163253 0.597849 0.008839 0.085 Uiso 1 1 calc R U . . .
H6A H 0.194185 0.405623 0.040026 0.085 Uiso 1 1 calc R U . . .
C7 C 0.1853(3) 0.4407(17) -0.0623(3) 0.167(5) Uani 1 1 d . U . . .
H7A H 0.184146 0.299662 -0.075073 0.200 Uiso 1 1 calc R U . . .
H7B H 0.161445 0.511138 -0.099690 0.200 Uiso 1 1 calc R U . . .
C8 C 0.2342(3) 0.5173(17) -0.0567(6) 0.196(5) Uani 1 1 d . U . . .
H8B H 0.237385 0.652492 -0.039257 0.293 Uiso 1 1 calc R U . . .
H8C H 0.238573 0.516551 -0.101182 0.293 Uiso 1 1 calc R U . . .
H8A H 0.258797 0.433376 -0.025986 0.293 Uiso 1 1 calc R U . . .
C9 C 0.08746(14) 0.5813(6) 0.05617(19) 0.0420(9) Uani 1 1 d . . . . .
C10 C 0.13352(14) 0.2900(6) 0.12105(19) 0.0391(9) Uani 1 1 d . . . . .
C15 C 0.15861(15) 0.1081(6) 0.1247(2) 0.0497(10) Uani 1 1 d . . . . .
H15 H 0.156564 0.038805 0.084554 0.060 Uiso 1 1 calc R U . . .
C14 C 0.18639(17) 0.0293(7) 0.1871(3) 0.0647(13) Uani 1 1 d . . . . .
H14 H 0.202288 -0.093878 0.188820 0.078 Uiso 1 1 calc R U . . .
C13 C 0.19056(18) 0.1318(9) 0.2460(2) 0.0721(14) Uani 1 1 d . . . . .
C12 C 0.1674(2) 0.3123(10) 0.2440(2) 0.0885(19) Uani 1 1 d . . . . .
H12 H 0.170984 0.382603 0.284527 0.106 Uiso 1 1 calc R U . . .
C11 C 0.13848(18) 0.3914(8) 0.1817(2) 0.0666(13) Uani 1 1 d . . . . .
H11 H 0.122302 0.513554 0.180734 0.080 Uiso 1 1 calc R U . . .

loop_
_atom_site_aniso_label
_atom_site_aniso_U_11
_atom_site_aniso_U_22
_atom_site_aniso_U_33
_atom_site_aniso_U_23
_atom_site_aniso_U_13
_atom_site_aniso_U_12
Zn 0.0536(4) 0.0376(4) 0.0400(4) 0.000 0.0227(3) 0.000
Br 0.0683(4) 0.0679(4) 0.0849(4) 0.0248(3) 0.0314(3) 0.0215(2)
Cl 0.1190(15) 0.178(2) 0.0683(10) 0.0446(11) -0.0087(9) 0.0448(13)
N1 0.050(2) 0.0391(19) 0.0416(18) 0.0055(15) 0.0196(15) 0.0075(15)
N3 0.055(2) 0.0399(18) 0.0444(19) 0.0081(15) 0.0200(15) 0.0184(16)
N2 0.0376(18) 0.0296(16) 0.0378(17) 0.0029(12) 0.0145(14) 0.0040(12)
N4 0.072(3) 0.034(2) 0.078(3) -0.0012(18) 0.018(2) 0.0001(17)
C1 0.051(2) 0.031(2) 0.046(2) 0.0079(16) 0.0198(18) 0.0053(17)
C2 0.059(3) 0.046(2) 0.049(2) 0.004(2) 0.025(2) 0.019(2)
C3 0.045(2) 0.0254(18) 0.0320(19) 0.0005(14) 0.0133(16) 0.0017(15)
C4 0.044(2) 0.0279(19) 0.037(2) -0.0022(15) 0.0139(16) 0.0031(16)
C5 0.051(3) 0.053(2) 0.040(2) 0.0029(19) 0.0205(19) 0.004(2)
C6 0.053(3) 0.098(4) 0.069(3) 0.003(3) 0.029(2) -0.014(3)
C7 0.088(5) 0.350(14) 0.074(4) 0.005(6) 0.041(4) -0.085(7)
C8 0.119(7) 0.267(13) 0.231(12) 0.059(10) 0.098(8) -0.010(8)
C9 0.046(2) 0.039(2) 0.040(2) -0.0020(17) 0.0117(17) -0.0053(18)
C10 0.036(2) 0.042(2) 0.038(2) 0.0022(16) 0.0094(16) 0.0045(17)
C15 0.047(2) 0.051(2) 0.046(2) -0.0022(19) 0.0063(19) 0.006(2)
C14 0.053(3) 0.058(3) 0.074(3) 0.015(3) 0.006(2) 0.014(2)
C13 0.056(3) 0.098(4) 0.050(3) 0.022(3) 0.001(2) 0.014(3)
C12 0.091(4) 0.123(5) 0.039(3) -0.008(3) 0.003(3) 0.036(4)
C11 0.070(3) 0.077(3) 0.045(3) -0.008(2) 0.007(2) 0.027(3)

loop_
_atom_type_symbol
_atom_type_description
_atom_type_scat_dispersion_real
_atom_type_scat_dispersion_imag
_atom_type_scat_source
C C 0.0033 0.0016 'International Tables Vol C Tables 4.2.6.8 and 6.1.1.4'
H H 0.0000 0.0000 'International Tables Vol C Tables 4.2.6.8 and 6.1.1.4'
N N 0.0061 0.0033 'International Tables Vol C Tables 4.2.6.8 and 6.1.1.4'
Zn Zn 0.2839 1.4301 'International Tables Vol C Tables 4.2.6.8 and 6.1.1.4'
Br Br -0.2901 2.4595 'International Tables Vol C Tables 4.2.6.8 and 6.1.1.4'
Cl Cl 0.1484 0.1585 'International Tables Vol C Tables 4.2.6.8 and 6.1.1.4'

loop_
_geom_angle_atom_site_label_1
_geom_angle_atom_site_label_2
_geom_angle_atom_site_label_3
_geom_angle
_geom_angle_site_symmetry_1
_geom_angle_site_symmetry_3
N1 Zn N1 104.56(18) 2 .
N1 Zn Br 104.54(9) 2 2
N1 Zn Br 113.67(9) . 2
N1 Zn Br 113.67(9) 2 .
N1 Zn Br 104.53(9) . .
Br Zn Br 115.55(4) 2 .
C1 N1 C2 103.2(3) . .
C1 N1 Zn 122.0(2) . .
C2 N1 Zn 134.8(2) . .
C2 N3 N2 102.6(3) . .
C1 N2 N3 110.7(3) . .
C1 N2 C3 128.0(3) . .
N3 N2 C3 121.1(3) . .
N2 C1 N1 109.5(3) . .
N2 C1 H1 125.2 . .
N1 C1 H1 125.2 . .
N3 C2 N1 114.0(3) . .
N3 C2 H2 123.0 . .
N1 C2 H2 123.0 . .
N2 C3 C4 113.2(3) . .
N2 C3 H3B 108.9 . .
C4 C3 H3B 108.9 . .
N2 C3 H3A 108.9 . .
C4 C3 H3A 108.9 . .
H3B C3 H3A 107.8 . .
C9 C4 C10 110.4(3) . .
C9 C4 C5 107.2(3) . .
C10 C4 C5 114.2(3) . .
C9 C4 C3 107.6(3) . .
C10 C4 C3 110.4(3) . .
C5 C4 C3 106.8(3) . .
C6 C5 C4 115.1(3) . .
C6 C5 H5A 108.5 . .
C4 C5 H5A 108.5 . .
C6 C5 H5B 108.5 . .
C4 C5 H5B 108.5 . .
H5A C5 H5B 107.5 . .
C7 C6 C5 112.2(5) . .
C7 C6 H6B 109.2 . .
C5 C6 H6B 109.2 . .
C7 C6 H6A 109.2 . .
C5 C6 H6A 109.2 . .
H6B C6 H6A 107.9 . .
C8 C7 C6 117.5(7) . .
C8 C7 H7A 107.9 . .
C6 C7 H7A 107.9 . .
C8 C7 H7B 107.9 . .
C6 C7 H7B 107.9 . .
H7A C7 H7B 107.2 . .
C7 C8 H8B 109.5 . .
C7 C8 H8C 109.5 . .
H8B C8 H8C 109.5 . .
C7 C8 H8A 109.5 . .
H8B C8 H8A 109.5 . .
H8C C8 H8A 109.5 . .
N4 C9 C4 176.8(5) . .
C11 C10 C15 117.9(4) . .
C11 C10 C4 122.2(3) . .
C15 C10 C4 119.8(3) . .
C14 C15 C10 121.0(4) . .
C14 C15 H15 119.5 . .
C10 C15 H15 119.5 . .
C13 C14 C15 120.0(4) . .
C13 C14 H14 120.0 . .
C15 C14 H14 120.0 . .
C14 C13 C12 120.5(4) . .
C14 C13 Cl 119.3(4) . .
C12 C13 Cl 120.2(4) . .
C13 C12 C11 120.1(5) . .
C13 C12 H12 120.0 . .
C11 C12 H12 120.0 . .
C10 C11 C12 120.5(5) . .
C10 C11 H11 119.7 . .
C12 C11 H11 119.7 . .

loop_
_geom_bond_atom_site_label_1
_geom_bond_atom_site_label_2
_geom_bond_distance
_geom_bond_site_symmetry_2
Zn N1 2.031(3) 2
Zn N1 2.031(3) .
Zn Br 2.3637(7) 2
Zn Br 2.3637(7) .
Cl C13 1.746(5) .
N1 C1 1.334(4) .
N1 C2 1.374(5) .
N3 C2 1.320(5) .
N3 N2 1.364(4) .
N2 C1 1.331(4) .
N2 C3 1.458(5) .
N4 C9 1.137(5) .
C1 H1 0.9300 .
C2 H2 0.9300 .
C3 C4 1.560(5) .
C3 H3B 0.9700 .
C3 H3A 0.9700 .
C4 C9 1.490(5) .
C4 C10 1.525(5) .
C4 C5 1.547(5) .
C5 C6 1.520(6) .
C5 H5A 0.9700 .
C5 H5B 0.9700 .
C6 C7 1.512(7) .
C6 H6B 0.9700 .
C6 H6A 0.9700 .
C7 C8 1.453(10) .
C7 H7A 0.9700 .
C7 H7B 0.9700 .
C8 H8B 0.9600 .
C8 H8C 0.9600 .
C8 H8A 0.9600 .
C10 C11 1.383(5) .
C10 C15 1.393(5) .
C15 C14 1.377(6) .
C15 H15 0.9300 .
C14 C13 1.360(7) .
C14 H14 0.9300 .
C13 C12 1.363(8) .
C12 C11 1.388(6) .
C12 H12 0.9300 .
C11 H11 0.9300 .

loop_
_geom_torsion_atom_site_label_1
_geom_torsion_atom_site_label_2
_geom_torsion_atom_site_label_3
_geom_torsion_atom_site_label_4
_geom_torsion
_geom_torsion_site_symmetry_1
_geom_torsion_site_symmetry_2
_geom_torsion_site_symmetry_3
_geom_torsion_site_symmetry_4
C2 N3 N2 C1 -0.6(4) . . . .
C2 N3 N2 C3 -176.9(3) . . . .
N3 N2 C1 N1 1.3(4) . . . .
C3 N2 C1 N1 177.2(3) . . . .
C2 N1 C1 N2 -1.4(4) . . . .
Zn N1 C1 N2 177.1(2) . . . .
N2 N3 C2 N1 -0.3(5) . . . .
C1 N1 C2 N3 1.0(5) . . . .
Zn N1 C2 N3 -177.2(3) . . . .
C1 N2 C3 C4 -96.0(4) . . . .
N3 N2 C3 C4 79.5(4) . . . .
N2 C3 C4 C9 -70.8(3) . . . .
N2 C3 C4 C10 49.8(4) . . . .
N2 C3 C4 C5 174.4(3) . . . .
C9 C4 C5 C6 61.6(5) . . . .
C10 C4 C5 C6 -61.0(5) . . . .
C3 C4 C5 C6 176.7(4) . . . .
C4 C5 C6 C7 -175.7(6) . . . .
C5 C6 C7 C8 -170.3(8) . . . .
C9 C4 C10 C11 19.3(5) . . . .
C5 C4 C10 C11 140.2(4) . . . .
C3 C4 C10 C11 -99.6(4) . . . .
C9 C4 C10 C15 -164.7(4) . . . .
C5 C4 C10 C15 -43.8(5) . . . .
C3 C4 C10 C15 76.4(4) . . . .
C11 C10 C15 C14 1.7(6) . . . .
C4 C10 C15 C14 -174.5(4) . . . .
C10 C15 C14 C13 -1.6(7) . . . .
C15 C14 C13 C12 0.0(8) . . . .
C15 C14 C13 Cl -178.8(4) . . . .
C14 C13 C12 C11 1.3(9) . . . .
Cl C13 C12 C11 -179.9(5) . . . .
C15 C10 C11 C12 -0.4(7) . . . .
C4 C10 C11 C12 175.7(5) . . . .
C13 C12 C11 C10 -1.1(9) . . . .
